data_1534692
loop_
_publ_author_name
'Aurivillius, B.'

_publ_section_title
;
 On the Crystal Structure of a Number of Non-Stoichiometric Mixed Lead
 Oxide Halides Composed of PbO Like Blocks and Single Halogen Layers
;
_journal_name_full 'Chemica Scripta'
_journal_page_first 97
_journal_page_last 107
_journal_volume 19
_journal_year 1982
_chemical_formula_sum 'Br1.8 O8.1 Pb6.3 W0.9'
_chemical_name_systematic '((Pb O)6 (W O3) (Pb Br2)).9'
_space_group_IT_number 139
_symmetry_space_group_name_Hall '-I 4 2'
_symmetry_space_group_name_H-M 'I 4/m m m'
_cell_angle_alpha 90
_cell_angle_beta 90
_cell_angle_gamma 90
_cell_formula_units_Z 1
_cell_length_a 4.0158
_cell_length_b 4.0158
_cell_length_c 22.765
_cell_volume 367.123
_citation_journal_id_ASTM CSRPB9
_cod_data_source_file Aurivillius_CSRPB9_1982_326.cif
_cod_data_source_block Br1.8O8.1Pb6.3W0.9
_cod_original_cell_volume 367.1232
_cod_database_code 1534692

loop_
_symmetry_equiv_pos_as_xyz
x,y,z
-y,x,z
-x,-y,z
y,-x,z
x,-y,-z
y,x,-z
-x,y,-z
-y,-x,-z
-x,-y,-z
y,-x,-z
x,y,-z
-y,x,-z
-x,y,z
-y,-x,z
x,-y,z
y,x,z
x+1/2,y+1/2,z+1/2
-y+1/2,x+1/2,z+1/2
-x+1/2,-y+1/2,z+1/2
y+1/2,-x+1/2,z+1/2
x+1/2,-y+1/2,-z+1/2
y+1/2,x+1/2,-z+1/2
-x+1/2,y+1/2,-z+1/2
-y+1/2,-x+1/2,-z+1/2
-x+1/2,-y+1/2,-z+1/2
y+1/2,-x+1/2,-z+1/2
x+1/2,y+1/2,-z+1/2
-y+1/2,x+1/2,-z+1/2
-x+1/2,y+1/2,z+1/2
-y+1/2,-x+1/2,z+1/2
x+1/2,-y+1/2,z+1/2
y+1/2,x+1/2,z+1/2

loop_
_atom_site_label
_atom_site_type_symbol
_atom_site_fract_x
_atom_site_fract_y
_atom_site_fract_z
_atom_site_occupancy
_atom_site_U_iso_or_equiv
O1 O-2 0.5 0 0.1513 1 0.0
W1 W+6 0 0 0.08491 0.1125 0.0
Pb1 Pb+2 0 0 0.08491 0.7875 0.0
Br1 Br-1 0 0 0.5 0.9 0.0
Pb2 Pb+2 0 0 0.30709 0.7875 0.0
W2 W+6 0 0 0.30709 0.1125 0.0
